data_4118653
loop_
_publ_author_name
'Atsutoshi Yokoyama'
'Jung Eun Han'
'Jaeheung Cho'
'Minoru Kubo'
'Takashi Ogura'
'Maxime A. Siegler'
'Kenneth D. Karlin'
'Wonwoo Nam'

_publ_section_title
;
 Chromium(IV)-Peroxo Complex Formation and Its Nitric Oxide Dioxygenase
 Reactivity
;
_journal_name_full 'Journal of the American Chemical Society'
_journal_page_first 15269
_journal_page_last 15272
_journal_paper_doi 10.1021/ja307384e
_journal_volume 134
_journal_year 2012
_chemical_formula_sum 'C12 H28 Cl2 Cr N4'
_chemical_formula_weight 351.28
_chemical_name_systematic
; 
 ? 
;
_space_group_IT_number 15
_symmetry_cell_setting monoclinic
_symmetry_space_group_name_Hall '-C 2yc'
_symmetry_space_group_name_H-M 'C 1 2/c 1'
_atom_sites_solution_hydrogens geom
_atom_sites_solution_primary direct
_atom_sites_solution_secondary difmap
_audit_creation_method SHELXL-97
_cell_angle_alpha 90.00
_cell_angle_beta 93.537(2)
_cell_angle_gamma 90.00
_cell_formula_units_Z 4
_cell_length_a 8.4888(3)
_cell_length_b 23.1287(8)
_cell_length_c 8.6817(3)
_cell_measurement_reflns_used 9987
_cell_measurement_temperature 170(2)
_cell_measurement_theta_max 28.35
_cell_measurement_theta_min 2.56
_cell_volume 1701.27(10)
_computing_cell_refinement 'Bruker SAINT'
_computing_data_collection 'Bruker APEX2'
_computing_data_reduction 'Bruker SAINT'
_computing_molecular_graphics 'Bruker SHELXTL'
_computing_publication_material 'Bruker SHELXTL'
_computing_structure_refinement 'SHELXL-97 (Sheldrick, 2008)'
_computing_structure_solution 'SHELXS-97 (Sheldrick, 2008)'
_diffrn_ambient_temperature 170(2)
_diffrn_measured_fraction_theta_full 0.999
_diffrn_measured_fraction_theta_max 0.999
_diffrn_measurement_device_type 'Bruker APEX-II CCD'
_diffrn_measurement_method '\f and \w scans'
_diffrn_radiation_monochromator graphite
_diffrn_radiation_source 'fine-focus sealed tube'
_diffrn_radiation_type MoK\a
_diffrn_radiation_wavelength 0.71073
_diffrn_reflns_av_R_equivalents 0.0217
_diffrn_reflns_av_sigmaI/netI 0.0117
_diffrn_reflns_limit_h_max 10
_diffrn_reflns_limit_h_min -10
_diffrn_reflns_limit_k_max 28
_diffrn_reflns_limit_k_min -28
_diffrn_reflns_limit_l_max 10
_diffrn_reflns_limit_l_min -10
_diffrn_reflns_number 13351
_diffrn_reflns_theta_full 26.00
_diffrn_reflns_theta_max 26.00
_diffrn_reflns_theta_min 1.76
_exptl_absorpt_coefficient_mu 0.980
_exptl_absorpt_correction_T_max 0.8280
_exptl_absorpt_correction_T_min 0.7575
_exptl_absorpt_correction_type multi-scan
_exptl_crystal_colour blue
_exptl_crystal_density_diffrn 1.371
_exptl_crystal_description Block
_exptl_crystal_F_000 744
_exptl_crystal_size_max 0.30
_exptl_crystal_size_mid 0.20
_exptl_crystal_size_min 0.20
_refine_diff_density_max 0.267
_refine_diff_density_min -0.230
_refine_diff_density_rms 0.044
_refine_ls_extinction_method none
_refine_ls_goodness_of_fit_ref 1.069
_refine_ls_hydrogen_treatment constr
_refine_ls_matrix_type full
_refine_ls_number_parameters 90
_refine_ls_number_reflns 1685
_refine_ls_number_restraints 0
_refine_ls_restrained_S_all 1.069
_refine_ls_R_factor_all 0.0203
_refine_ls_R_factor_gt 0.0195
_refine_ls_shift/su_max 0.000
_refine_ls_shift/su_mean 0.000
_refine_ls_structure_factor_coef Fsqd
_refine_ls_weighting_details 'calc w=1/[\s^2^(Fo^2^)+(0.0308P)^2^+1.2596P] where P=(Fo^2^+2Fc^2^)/3'
_refine_ls_weighting_scheme calc
_refine_ls_wR_factor_gt 0.0557
_refine_ls_wR_factor_ref 0.0564
_reflns_number_gt 1627
_reflns_number_total 1685
_reflns_threshold_expression >2sigma(I)
_cod_data_source_file ja307384e_si_002.cif
_cod_data_source_block chem118b
_cod_database_code 4118653

loop_
_symmetry_equiv_pos_as_xyz
'x, y, z'
'-x, y, -z+1/2'
'x+1/2, y+1/2, z'
'-x+1/2, y+1/2, -z+1/2'
'-x, -y, -z'
'x, -y, z-1/2'
'-x+1/2, -y+1/2, -z'
'x+1/2, -y+1/2, z-1/2'

loop_
_atom_site_label
_atom_site_type_symbol
_atom_site_fract_x
_atom_site_fract_y
_atom_site_fract_z
_atom_site_U_iso_or_equiv
_atom_site_adp_type
_atom_site_occupancy
_atom_site_symmetry_multiplicity
_atom_site_calc_flag
_atom_site_refinement_flags
Cr1 Cr 1.0000 0.103435(11) 0.2500 0.01569(9) Uani 1 2 d S
Cl1 Cl 1.0000 -0.000863(18) 0.2500 0.02763(12) Uani 1 2 d S
Cl2 Cl 0.0000 0.30481(2) 0.2500 0.03363(13) Uani 1 2 d S
N1 N 0.84196(12) 0.13067(5) 0.41649(12) 0.0197(2) Uani 1 1 d .
N2 N 0.81844(12) 0.13178(4) 0.08652(12) 0.0194(2) Uani 1 1 d .
C1 C 0.75736(15) 0.17900(6) 0.33299(15) 0.0226(3) Uani 1 1 d .
H1A H 0.8308 0.2118 0.3215 0.027 Uiso 1 1 calc R
H1B H 0.6695 0.1926 0.3936 0.027 Uiso 1 1 calc R
C2 C 0.69275(15) 0.15903(6) 0.17446(15) 0.0232(3) Uani 1 1 d .
H2A H 0.6067 0.1308 0.1865 0.028 Uiso 1 1 calc R
H2B H 0.6481 0.1926 0.1159 0.028 Uiso 1 1 calc R
C3 C 0.90237(15) 0.17654(6) -0.00165(15) 0.0228(3) Uani 1 1 d .
H3A H 0.9221 0.2112 0.0638 0.027 Uiso 1 1 calc R
H3B H 0.8355 0.1882 -0.0938 0.027 Uiso 1 1 calc R
C4 C 1.05852(16) 0.15273(6) -0.05134(15) 0.0242(3) Uani 1 1 d .
H4A H 1.0378 0.1210 -0.1263 0.029 Uiso 1 1 calc R
H4B H 1.1162 0.1836 -0.1032 0.029 Uiso 1 1 calc R
C5 C 0.74690(16) 0.08718(6) -0.01971(16) 0.0262(3) Uani 1 1 d .
H5A H 0.6951 0.0576 0.0403 0.039 Uiso 1 1 calc R
H5B H 0.8296 0.0691 -0.0773 0.039 Uiso 1 1 calc R
H5C H 0.6688 0.1054 -0.0921 0.039 Uiso 1 1 calc R
C6 C 0.72865(16) 0.08752(6) 0.47139(16) 0.0272(3) Uani 1 1 d .
H6A H 0.7867 0.0565 0.5270 0.041 Uiso 1 1 calc R
H6B H 0.6668 0.0712 0.3828 0.041 Uiso 1 1 calc R
H6C H 0.6576 0.1064 0.5407 0.041 Uiso 1 1 calc R

loop_
_atom_site_aniso_label
_atom_site_aniso_U_11
_atom_site_aniso_U_22
_atom_site_aniso_U_33
_atom_site_aniso_U_23
_atom_site_aniso_U_13
_atom_site_aniso_U_12
Cr1 0.01444(15) 0.01697(15) 0.01557(15) 0.000 0.00024(10) 0.000
Cl1 0.0382(3) 0.0173(2) 0.0277(2) 0.000 0.00470(19) 0.000
Cl2 0.0367(3) 0.0213(2) 0.0414(3) 0.000 -0.0097(2) 0.000
N1 0.0191(5) 0.0215(5) 0.0187(5) -0.0001(4) 0.0015(4) 0.0002(4)
N2 0.0180(5) 0.0207(5) 0.0192(5) -0.0007(4) -0.0005(4) 0.0012(4)
C1 0.0212(6) 0.0219(6) 0.0248(6) -0.0014(5) 0.0026(5) 0.0045(5)
C2 0.0183(6) 0.0262(6) 0.0248(6) 0.0003(5) 0.0001(5) 0.0054(5)
C3 0.0245(6) 0.0231(6) 0.0202(6) 0.0045(5) -0.0017(5) 0.0008(5)
C4 0.0250(7) 0.0303(7) 0.0172(6) 0.0032(5) 0.0011(5) -0.0009(5)
C5 0.0244(6) 0.0266(6) 0.0269(7) -0.0051(5) -0.0045(5) -0.0006(5)
C6 0.0233(7) 0.0301(7) 0.0287(7) 0.0041(6) 0.0057(5) -0.0029(5)

loop_
_atom_type_symbol
_atom_type_description
_atom_type_scat_dispersion_real
_atom_type_scat_dispersion_imag
_atom_type_scat_source
C C 0.0033 0.0016 'International Tables Vol C Tables 4.2.6.8 and 6.1.1.4'
H H 0.0000 0.0000 'International Tables Vol C Tables 4.2.6.8 and 6.1.1.4'
N N 0.0061 0.0033 'International Tables Vol C Tables 4.2.6.8 and 6.1.1.4'
Cl Cl 0.1484 0.1585 'International Tables Vol C Tables 4.2.6.8 and 6.1.1.4'
Cr Cr 0.3209 0.6236 'International Tables Vol C Tables 4.2.6.8 and 6.1.1.4'

loop_
_geom_angle_atom_site_label_1
_geom_angle_atom_site_label_2
_geom_angle_atom_site_label_3
_geom_angle
_geom_angle_site_symmetry_1
_geom_angle_site_symmetry_3
N1 Cr1 N1 145.55(6) . 2_755
N1 Cr1 N2 84.32(4) . .
N1 Cr1 N2 85.24(4) 2_755 .
N1 Cr1 N2 85.24(4) . 2_755
N1 Cr1 N2 84.32(4) 2_755 2_755
N2 Cr1 N2 144.20(6) . 2_755
N1 Cr1 Cl1 107.22(3) . .
N1 Cr1 Cl1 107.22(3) 2_755 .
N2 Cr1 Cl1 107.90(3) . .
N2 Cr1 Cl1 107.90(3) 2_755 .
C6 N1 C4 108.95(10) . 2_755
C6 N1 C1 110.95(10) . .
C4 N1 C1 110.95(10) 2_755 .
C6 N1 Cr1 117.86(8) . .
C4 N1 Cr1 106.52(8) 2_755 .
C1 N1 Cr1 101.33(7) . .
C5 N2 C2 109.46(10) . .
C5 N2 C3 110.61(10) . .
C2 N2 C3 110.41(10) . .
C5 N2 Cr1 116.73(8) . .
C2 N2 Cr1 107.46(7) . .
C3 N2 Cr1 101.89(7) . .
N1 C1 C2 110.35(10) . .
N1 C1 H1A 109.6 . .
C2 C1 H1A 109.6 . .
N1 C1 H1B 109.6 . .
C2 C1 H1B 109.6 . .
H1A C1 H1B 108.1 . .
N2 C2 C1 111.25(10) . .
N2 C2 H2A 109.4 . .
C1 C2 H2A 109.4 . .
N2 C2 H2B 109.4 . .
C1 C2 H2B 109.4 . .
H2A C2 H2B 108.0 . .
N2 C3 C4 110.22(10) . .
N2 C3 H3A 109.6 . .
C4 C3 H3A 109.6 . .
N2 C3 H3B 109.6 . .
C4 C3 H3B 109.6 . .
H3A C3 H3B 108.1 . .
N1 C4 C3 111.25(10) 2_755 .
N1 C4 H4A 109.4 2_755 .
C3 C4 H4A 109.4 . .
N1 C4 H4B 109.4 2_755 .
C3 C4 H4B 109.4 . .
H4A C4 H4B 108.0 . .
N2 C5 H5A 109.5 . .
N2 C5 H5B 109.5 . .
H5A C5 H5B 109.5 . .
N2 C5 H5C 109.5 . .
H5A C5 H5C 109.5 . .
H5B C5 H5C 109.5 . .
N1 C6 H6A 109.5 . .
N1 C6 H6B 109.5 . .
H6A C6 H6B 109.5 . .
N1 C6 H6C 109.5 . .
H6A C6 H6C 109.5 . .
H6B C6 H6C 109.5 . .

loop_
_geom_bond_atom_site_label_1
_geom_bond_atom_site_label_2
_geom_bond_distance
_geom_bond_site_symmetry_2
Cr1 N1 2.1272(10) .
Cr1 N1 2.1272(10) 2_755
Cr1 N2 2.1330(10) .
Cr1 N2 2.1330(10) 2_755
Cr1 Cl1 2.4123(5) .
N1 C6 1.4849(16) .
N1 C4 1.4909(16) 2_755
N1 C1 1.4922(16) .
N2 C5 1.4882(16) .
N2 C2 1.4896(16) .
N2 C3 1.4942(16) .
C1 C2 1.5216(18) .
C1 H1A 0.9900 .
C1 H1B 0.9900 .
C2 H2A 0.9900 .
C2 H2B 0.9900 .
C3 C4 1.5222(18) .
C3 H3A 0.9900 .
C3 H3B 0.9900 .
C4 N1 1.4909(16) 2_755
C4 H4A 0.9900 .
C4 H4B 0.9900 .
C5 H5A 0.9800 .
C5 H5B 0.9800 .
C5 H5C 0.9800 .
C6 H6A 0.9800 .
C6 H6B 0.9800 .
C6 H6C 0.9800 .
